data_7107003
loop_
_publ_author_name
'Srinu Tothadi'
'Arijit Mukherjee'
'Gautam R. Desiraju'

_publ_section_title
;
 Shape and size mimicry in the design of ternary molecular solids: towards
 a robust strategy for crystal engineering
;
_journal_name_full Chem.Commun.
_journal_page_first 12080
_journal_paper_doi 10.1039/c1cc14567c
_journal_volume 47
_journal_year 2011
_chemical_compound_source 'see text'
_chemical_formula_moiety '3(C10 H8 N2), 2(C7 H8 O2)'
_chemical_formula_sum 'C44 H40 N6 O4'
_chemical_formula_weight 716.82
_chemical_name_common Orcinol:4,4-Bipyridyl
_chemical_name_systematic ?
_space_group_IT_number 2
_symmetry_cell_setting triclinic
_symmetry_Int_Tables_number 2
_symmetry_space_group_name_Hall '-P 1'
_symmetry_space_group_name_H-M 'P -1'
_atom_sites_solution_hydrogens geom
_atom_sites_solution_primary direct
_atom_sites_solution_secondary difmap
_cell_angle_alpha 67.68(3)
_cell_angle_beta 77.45(3)
_cell_angle_gamma 69.16(3)
_cell_formula_units_Z 1
_cell_length_a 8.8290(18)
_cell_length_b 10.079(2)
_cell_length_c 12.092(2)
_cell_measurement_reflns_used 2156
_cell_measurement_temperature 150
_cell_measurement_theta_max 27.5
_cell_measurement_theta_min 2.4
_cell_volume 926.1(4)
_computing_cell_refinement 'CrystalClear-SM Expert 2.0 rc14 (Rigaku, 2009)'
_computing_data_collection 'CrystalClear-SM Expert 2.0 rc14 (Rigaku, 2009)'
_computing_data_reduction 'CrystalClear-SM Expert 2.0 rc14 (Rigaku, 2009)'
_computing_publication_material 'PLATON (Spek, 2003)'
_computing_structure_refinement 'SHELXL-97 (Sheldrick, 2008)'
_diffrn_ambient_temperature 150(2)
_diffrn_detector CCD
_diffrn_detector_area_resol_mean 13.6612
_diffrn_measured_fraction_theta_full 0.993
_diffrn_measured_fraction_theta_max 0.993
_diffrn_measurement_details
;
scan:
Number of images: 180
Slice: -60.0000 - 120.0000
Image width: 1.0000
Exp time: 10.0000
Rotation axis: Omega
Omega: 0.0000
Chi: 54.0000
Phi: 0.0000
XTD: 49.5419
2theta: 29.4698
scan:
Number of images: 180
Slice: -60.0000 - 120.0000
Image width: 1.0000
Exp time: 10.0000
Rotation axis: Omega
Omega: 0.0000
Chi: 54.0000
Phi: 120.0000
XTD: 49.5419
2theta: 29.4698
scan:
Number of images: 180
Slice: -60.0000 - 120.0000
Image width: 1.0000
Exp time: 10.0000
Rotation axis: Omega
Omega: 0.0000
Chi: 54.0000
Phi: 240.0000
XTD: 49.5419
2theta: 29.4698
;
_diffrn_measurement_device 'XtaLABmini: Fixed Chi 2 circle'
_diffrn_measurement_device_type 'Rigaku Mercury375R (2x2 bin mode)'
_diffrn_measurement_method 'profile data from \w-scans'
_diffrn_measurement_specimen_support Fiber
_diffrn_orient_matrix_type d*Trek
_diffrn_orient_matrix_UB_11 -0.108156
_diffrn_orient_matrix_UB_12 0.031024
_diffrn_orient_matrix_UB_13 0.046482
_diffrn_orient_matrix_UB_21 -0.011856
_diffrn_orient_matrix_UB_22 -0.100151
_diffrn_orient_matrix_UB_23 -0.049919
_diffrn_orient_matrix_UB_31 0.040593
_diffrn_orient_matrix_UB_32 -0.010912
_diffrn_orient_matrix_UB_33 0.079357
_diffrn_radiation_monochromator 'Graphite Monochromator'
_diffrn_radiation_probe x-ray
_diffrn_radiation_type MoK\a
_diffrn_radiation_wavelength 0.71073
_diffrn_reflns_av_R_equivalents 0.049
_diffrn_reflns_av_unetI/netI 0.106
_diffrn_reflns_limit_h_max 11
_diffrn_reflns_limit_h_min -11
_diffrn_reflns_limit_k_max 13
_diffrn_reflns_limit_k_min -13
_diffrn_reflns_limit_l_max 15
_diffrn_reflns_limit_l_min -15
_diffrn_reflns_number 9829
_diffrn_reflns_reduction_process
;
;
_diffrn_reflns_theta_full 27.47
_diffrn_reflns_theta_max 27.5
_diffrn_reflns_theta_min 2.4
_diffrn_source 'Sealed Tube'
_diffrn_source_current 12.0
_diffrn_source_power 0.6
_diffrn_source_voltage 50.0
_exptl_absorpt_coefficient_mu 0.084
_exptl_absorpt_correction_T_max 0.9916
_exptl_absorpt_correction_T_min 0.9513
_exptl_absorpt_correction_type multi-scan
_exptl_absorpt_process_details 'Jacobson, R. (1998) Private communication'
_exptl_crystal_colour Colorless
_exptl_crystal_density_diffrn 1.285
_exptl_crystal_density_meas ?
_exptl_crystal_density_method 'Not Measured'
_exptl_crystal_description Platelet
_exptl_crystal_F_000 378
_exptl_crystal_size_max 0.60
_exptl_crystal_size_mid 0.25
_exptl_crystal_size_min 0.10
_refine_diff_density_max 0.440
_refine_diff_density_min -0.330
_refine_diff_density_rms 0.091
_refine_ls_extinction_method none
_refine_ls_goodness_of_fit_ref 1.096
_refine_ls_hydrogen_treatment mixed
_refine_ls_matrix_type full
_refine_ls_number_parameters 253
_refine_ls_number_reflns 4209
_refine_ls_number_restraints 0
_refine_ls_restrained_S_all 1.096
_refine_ls_R_factor_all 0.0961
_refine_ls_R_factor_gt 0.0653
_refine_ls_shift/su_max 0.000
_refine_ls_shift/su_mean 0.000
_refine_ls_structure_factor_coef Fsqd
_refine_ls_weighting_details 'calc w=1/[\s^2^(Fo^2^)+(0.1079P)^2^] where P=(Fo^2^+2Fc^2^)/3'
_refine_ls_weighting_scheme calc
_refine_ls_wR_factor_gt 0.1777
_refine_ls_wR_factor_ref 0.2191
_reflns_number_gt 2926
_reflns_number_total 4209
_reflns_threshold_expression >2\s(I)
_cod_data_source_file c1cc14567c.txt
_cod_data_source_block Orcinol44Bipyridyl
_cod_depositor_comments
;
The following automatic conversions were performed:

'_exptl_crystal_density_meas' value 'Not Measured' was changed to '?'
- the value is perceived as not measured.

Automatic conversion script
Id: cif_fix_values 3008 2015-01-20 13:52:24Z robertas 
;
_cod_database_code 7107003

loop_
_symmetry_equiv_pos_site_id
_symmetry_equiv_pos_as_xyz
1 x,y,z
2 -x,-y,-z

loop_
_atom_site_aniso_label
_atom_site_aniso_U_11
_atom_site_aniso_U_22
_atom_site_aniso_U_33
_atom_site_aniso_U_23
_atom_site_aniso_U_13
_atom_site_aniso_U_12
N1 0.0327(10) 0.0454(12) 0.0402(11) -0.0131(10) 0.0018(9) -0.0143(9)
N2 0.0292(10) 0.0348(10) 0.0389(11) -0.0076(9) -0.0022(8) -0.0095(8)
C8 0.0354(12) 0.0446(14) 0.0539(15) -0.0244(13) 0.0033(11) -0.0135(11)
C9 0.0321(11) 0.0409(13) 0.0463(14) -0.0186(11) 0.0012(10) -0.0157(10)
C10 0.0260(10) 0.0336(11) 0.0320(11) -0.0094(9) -0.0024(9) -0.0110(9)
C11 0.0342(12) 0.0356(12) 0.0423(13) -0.0131(11) 0.0007(10) -0.0144(10)
C12 0.0361(12) 0.0409(13) 0.0432(13) -0.0118(11) 0.0045(10) -0.0195(11)
C13 0.0304(11) 0.0401(13) 0.0439(13) -0.0125(11) -0.0024(10) -0.0154(10)
C14 0.0312(11) 0.0374(12) 0.0384(12) -0.0156(10) -0.0019(10) -0.0119(10)
C15 0.0270(10) 0.0278(10) 0.0318(11) -0.0067(9) -0.0033(9) -0.0099(9)
C16 0.0309(11) 0.0401(13) 0.0424(13) -0.0180(11) -0.0004(10) -0.0157(10)
C17 0.0379(12) 0.0385(13) 0.0414(13) -0.0151(11) 0.0006(11) -0.0117(10)
N3 0.0290(10) 0.0484(12) 0.0522(13) -0.0216(11) 0.0028(9) -0.0165(9)
C18 0.0329(12) 0.0532(15) 0.0676(18) -0.0311(14) 0.0057(12) -0.0241(12)
C19 0.0326(12) 0.0454(14) 0.0590(16) -0.0315(13) 0.0048(11) -0.0159(11)
C20 0.0255(10) 0.0255(10) 0.0323(11) -0.0063(9) -0.0055(9) -0.0071(8)
C21 0.0346(12) 0.0443(13) 0.0483(14) -0.0244(12) 0.0050(11) -0.0196(11)
C22 0.0353(13) 0.0497(15) 0.0549(15) -0.0300(13) 0.0078(12) -0.0155(11)
O1 0.0312(8) 0.0338(9) 0.0301(8) -0.0041(7) 0.0003(7) -0.0058(7)
O2 0.0325(9) 0.0372(9) 0.0328(9) -0.0012(7) 0.0024(7) -0.0151(7)
C1 0.0268(10) 0.0289(11) 0.0359(11) -0.0124(9) 0.0008(9) -0.0112(9)
C2 0.0286(11) 0.0292(11) 0.0294(11) -0.0109(9) 0.0030(9) -0.0132(9)
C3 0.0278(10) 0.0249(10) 0.0290(11) -0.0103(9) -0.0025(8) -0.0075(8)
C4 0.0238(10) 0.0282(11) 0.0313(11) -0.0106(9) 0.0019(8) -0.0104(8)
C5 0.0322(11) 0.0279(11) 0.0284(11) -0.0101(9) 0.0012(9) -0.0135(9)
C6 0.0273(10) 0.0252(10) 0.0325(11) -0.0059(9) -0.0036(9) -0.0079(8)
C7 0.0283(11) 0.0452(14) 0.0398(13) -0.0075(11) 0.0003(10) -0.0097(10)

loop_
_atom_site_label
_atom_site_type_symbol
_atom_site_thermal_displace_type
_atom_site_fract_x
_atom_site_fract_y
_atom_site_fract_z
_atom_site_occupancy
_atom_site_U_iso_or_equiv
_atom_site_calc_flag
_atom_site_refinement_flags
N1 N Uani 0.8878(2) 0.2709(2) 0.51886(18) 1.000 0.0400(6) . .
N2 N Uani 0.0987(2) 0.3429(2) 0.83776(17) 1.000 0.0360(6) . .
C8 C Uani 0.8096(3) 0.1703(3) 0.5402(2) 1.000 0.0430(8) . .
C9 C Uani 0.6553(3) 0.1797(3) 0.6003(2) 1.000 0.0380(7) . .
C10 C Uani 0.5730(3) 0.3017(2) 0.64086(19) 1.000 0.0305(6) . .
C11 C Uani 0.6520(3) 0.4096(3) 0.6164(2) 1.000 0.0369(7) . .
C12 C Uani 0.8067(3) 0.3892(3) 0.5572(2) 1.000 0.0399(7) . .
C13 C Uani 0.1506(3) 0.2635(3) 0.7621(2) 1.000 0.0374(7) . .
C14 C Uani 0.3030(3) 0.2469(3) 0.6968(2) 1.000 0.0345(7) . .
C15 C Uani 0.4088(3) 0.3144(2) 0.70913(19) 1.000 0.0293(6) . .
C16 C Uani 0.3556(3) 0.3941(3) 0.7901(2) 1.000 0.0355(7) . .
C17 C Uani 0.2014(3) 0.4057(3) 0.8511(2) 1.000 0.0394(7) . .
N3 N Uani 0.1027(2) 0.9829(2) 0.14108(19) 1.000 0.0414(7) . .
C18 C Uani 0.1898(3) 0.8993(3) 0.0728(3) 1.000 0.0464(9) . .
C19 C Uani 0.3442(3) 0.9016(3) 0.0166(2) 1.000 0.0416(8) . .
C20 C Uani 0.4168(2) 0.9970(2) 0.02912(19) 1.000 0.0285(6) . .
C21 C Uani 0.3261(3) 1.0847(3) 0.0999(2) 1.000 0.0389(8) . .
C22 C Uani 0.1721(3) 1.0741(3) 0.1530(2) 1.000 0.0440(8) . .
O1 O Uani 0.21843(19) 0.53767(17) 0.08256(14) 1.000 0.0354(5) . .
O2 O Uani 0.2191(2) 0.15786(18) 0.47551(14) 1.000 0.0370(5) . .
C1 C Uani 0.5512(2) 0.2458(2) 0.25098(19) 1.000 0.0299(6) . .
C2 C Uani 0.4652(2) 0.3653(2) 0.16051(18) 1.000 0.0284(6) . .
C3 C Uani 0.2957(2) 0.4191(2) 0.17473(18) 1.000 0.0270(6) . .
C4 C Uani 0.2099(2) 0.3508(2) 0.28068(18) 1.000 0.0276(6) . .
C5 C Uani 0.2960(3) 0.2293(2) 0.37072(19) 1.000 0.0287(6) . .
C6 C Uani 0.4665(3) 0.1775(2) 0.35611(19) 1.000 0.0294(6) . .
C7 C Uani 0.7356(3) 0.1914(3) 0.2363(2) 1.000 0.0408(7) . .
H8 H Uiso 0.86330 0.08710 0.51230 1.000 0.0520 calc R
H9 H Uiso 0.60630 0.10420 0.61370 1.000 0.0460 calc R
H11 H Uiso 0.59970 0.49600 0.64020 1.000 0.0440 calc R
H12 H Uiso 0.85900 0.46280 0.54270 1.000 0.0480 calc R
H13 H Uiso 0.08030 0.21650 0.75260 1.000 0.0450 calc R
H14 H Uiso 0.33480 0.18980 0.64400 1.000 0.0410 calc R
H16 H Uiso 0.42430 0.43980 0.80330 1.000 0.0430 calc R
H17 H Uiso 0.16670 0.46120 0.90520 1.000 0.0470 calc R
H18 H Uiso 0.14330 0.83400 0.06180 1.000 0.0560 calc R
H19 H Uiso 0.40040 0.83820 -0.03020 1.000 0.0500 calc R
H21 H Uiso 0.36890 1.15170 0.11220 1.000 0.0470 calc R
H22 H Uiso 0.11280 1.13570 0.20070 1.000 0.0530 calc R
H1O H Uiso 0.109(4) 0.586(4) 0.117(3) 1.000 0.064(9) . .
H2 H Uiso 0.52260 0.41080 0.08810 1.000 0.0340 calc R
H2O H Uiso 0.105(4) 0.203(4) 0.485(3) 1.000 0.071(10) . .
H4 H Uiso 0.09440 0.38680 0.29100 1.000 0.0330 calc R
H6 H Uiso 0.52440 0.09550 0.41820 1.000 0.0350 calc R
H7A H Uiso 0.77400 0.22130 0.15070 1.000 0.0610 calc R
H7B H Uiso 0.77360 0.08150 0.27170 1.000 0.0610 calc R
H7C H Uiso 0.77840 0.23620 0.27700 1.000 0.0610 calc R

loop_
_atom_type_symbol
_atom_type_description
_atom_type_scat_dispersion_real
_atom_type_scat_dispersion_imag
_atom_type_scat_source
O O 0.0106 0.0060 'International Tables Vol C Tables 4.2.6.8 and 6.1.1.4'
N N 0.0061 0.0033 'International Tables Vol C Tables 4.2.6.8 and 6.1.1.4'
H H 0.0000 0.0000 'International Tables Vol C Tables 4.2.6.8 and 6.1.1.4'
C C 0.0033 0.0016 'International Tables Vol C Tables 4.2.6.8 and 6.1.1.4'

loop_
_geom_angle_atom_site_label_1
_geom_angle_atom_site_label_2
_geom_angle_atom_site_label_3
_geom_angle
_geom_angle_site_symmetry_1
_geom_angle_site_symmetry_3
_geom_angle_publ_flag
C3 O1 H1O 107(2) . . no
C5 O2 H2O 115(2) . . no
C8 N1 C12 116.3(2) . . yes
C13 N2 C17 117.4(2) . . yes
C18 N3 C22 115.8(2) . . yes
N1 C8 C9 124.2(3) . . yes
C8 C9 C10 119.0(3) . . no
C11 C10 C15 121.8(2) . . no
C9 C10 C15 121.0(2) . . no
C9 C10 C11 117.2(2) . . no
C10 C11 C12 119.4(3) . . no
N1 C12 C11 123.8(3) . . yes
N2 C13 C14 122.9(3) . . yes
C13 C14 C15 119.8(2) . . no
C14 C15 C16 117.1(2) . . no
C10 C15 C16 120.6(2) . . no
C10 C15 C14 122.2(2) . . no
C15 C16 C17 119.3(3) . . no
N2 C17 C16 123.5(2) . . yes
C9 C8 H8 118.00 . . no
N1 C8 H8 118.00 . . no
C10 C9 H9 120.00 . . no
C8 C9 H9 121.00 . . no
C12 C11 H11 120.00 . . no
C10 C11 H11 120.00 . . no
C11 C12 H12 118.00 . . no
N1 C12 H12 118.00 . . no
N2 C13 H13 119.00 . . no
C14 C13 H13 119.00 . . no
C15 C14 H14 120.00 . . no
C13 C14 H14 120.00 . . no
C15 C16 H16 120.00 . . no
C17 C16 H16 120.00 . . no
N2 C17 H17 118.00 . . no
C16 C17 H17 118.00 . . no
N3 C18 C19 124.2(3) . . yes
C18 C19 C20 120.0(2) . . no
C20 C20 C21 122.0(2) 2_675 . no
C19 C20 C21 116.0(2) . . no
C19 C20 C20 122.0(2) . 2_675 no
C20 C21 C22 119.8(3) . . no
N3 C22 C21 124.2(3) . . yes
C19 C18 H18 118.00 . . no
N3 C18 H18 118.00 . . no
C18 C19 H19 120.00 . . no
C20 C19 H19 120.00 . . no
C20 C21 H21 120.00 . . no
C22 C21 H21 120.00 . . no
N3 C22 H22 118.00 . . no
C21 C22 H22 118.00 . . no
C2 C1 C7 120.45(19) . . no
C2 C1 C6 119.4(2) . . no
C6 C1 C7 120.1(2) . . no
C1 C2 C3 120.85(19) . . no
O1 C3 C2 117.95(18) . . yes
C2 C3 C4 119.89(19) . . no
O1 C3 C4 122.16(18) . . yes
C3 C4 C5 119.3(2) . . no
O2 C5 C4 121.9(2) . . yes
O2 C5 C6 117.8(2) . . yes
C4 C5 C6 120.3(2) . . no
C1 C6 C5 120.2(2) . . no
C1 C2 H2 120.00 . . no
C3 C2 H2 120.00 . . no
C3 C4 H4 120.00 . . no
C5 C4 H4 120.00 . . no
C1 C6 H6 120.00 . . no
C5 C6 H6 120.00 . . no
C1 C7 H7A 109.00 . . no
C1 C7 H7B 109.00 . . no
C1 C7 H7C 109.00 . . no
H7A C7 H7B 109.00 . . no
H7A C7 H7C 109.00 . . no
H7B C7 H7C 109.00 . . no

loop_
_geom_bond_atom_site_label_1
_geom_bond_atom_site_label_2
_geom_bond_distance
_geom_bond_site_symmetry_2
_geom_bond_publ_flag
O1 C3 1.369(3) . yes
O2 C5 1.366(3) . yes
O1 H1O 0.99(4) . no
O2 H2O 0.95(4) . no
N1 C8 1.339(4) . yes
N1 C12 1.348(4) . yes
N2 C13 1.342(3) . yes
N2 C17 1.341(4) . yes
N3 C18 1.332(4) . yes
N3 C22 1.335(4) . yes
C8 C9 1.387(4) . no
C9 C10 1.396(4) . no
C10 C15 1.493(4) . no
C10 C11 1.401(4) . no
C11 C12 1.381(4) . no
C13 C14 1.393(4) . no
C14 C15 1.396(4) . no
C15 C16 1.398(3) . no
C16 C17 1.388(4) . no
C8 H8 0.9500 . no
C9 H9 0.9500 . no
C11 H11 0.9500 . no
C12 H12 0.9500 . no
C13 H13 0.9500 . no
C14 H14 0.9500 . no
C16 H16 0.9500 . no
C17 H17 0.9500 . no
C18 C19 1.389(4) . no
C19 C20 1.396(4) . no
C20 C20 1.496(3) 2_675 no
C20 C21 1.389(3) . no
C21 C22 1.394(4) . no
C18 H18 0.9500 . no
C19 H19 0.9500 . no
C21 H21 0.9500 . no
C22 H22 0.9500 . no
C1 C7 1.515(4) . no
C1 C2 1.391(3) . no
C1 C6 1.392(3) . no
C2 C3 1.395(3) . no
C3 C4 1.403(3) . no
C4 C5 1.396(3) . no
C5 C6 1.402(4) . no
C2 H2 0.9500 . no
C4 H4 0.9500 . no
C6 H6 0.9500 . no
C7 H7A 0.9800 . no
C7 H7B 0.9800 . no
C7 H7C 0.9800 . no

loop_
_geom_contact_atom_site_label_1
_geom_contact_atom_site_label_2
_geom_contact_distance
_geom_contact_site_symmetry_2
_geom_contact_publ_flag
O1 N2 2.744(3) 2_566 no
O2 N1 2.747(3) 1_455 no
O2 C14 3.417(3) . no
O1 H2 2.7800 2_665 no
O1 H17 2.7100 1_554 no
O1 H18 2.7400 . no
O2 H14 2.6300 . no
O2 H6 2.8200 2_656 no
O2 H8 2.7600 2_656 no
N1 O2 2.747(3) 1_655 no
N2 C4 3.370(3) 2_566 no
N2 O1 2.744(3) 2_566 no
N3 C7 3.408(4) 1_465 no
N1 H2O 1.80(4) 1_655 no
N2 H4 2.7200 2_566 no
N2 H1O 1.76(4) 2_566 no
N3 H13 2.7800 2_566 no
C4 N2 3.370(3) 2_566 no
C7 N3 3.408(4) 1_645 no
C8 C22 3.591(3) 2_666 no
C9 C22 3.342(4) 2_666 no
C9 C21 3.589(3) 2_666 no
C14 O2 3.417(3) . no
C17 C21 3.499(4) 1_546 no
C21 C9 3.589(3) 2_666 no
C21 C17 3.499(4) 1_564 no
C22 C8 3.591(3) 2_666 no
C22 C9 3.342(4) 2_666 no
C1 H16 3.0600 2_666 no
C1 H19 3.0000 2_665 no
C2 H21 2.8600 1_545 no
C2 H19 2.8300 2_665 no
C2 H2 3.0000 2_665 no
C2 H16 2.6800 2_666 no
C2 H11 3.0800 2_666 no
C3 H21 2.8900 1_545 no
C3 H11 3.0800 2_666 no
C5 H9 3.1000 2_656 no
C6 H6 3.0400 2_656 no
C6 H9 3.0000 2_656 no
C8 H7C 3.0500 . no
C8 H2O 2.65(4) 1_655 no
C9 H14 2.7400 . no
C11 H16 2.7100 . no
C12 H2O 2.82(4) 1_655 no
C13 H1O 2.73(4) 2_566 no
C14 H9 2.7300 . no
C16 H11 2.7300 . no
C17 H1O 2.66(4) 2_566 no
C17 H4 3.0800 2_566 no
C18 H13 3.0700 2_566 no
C19 H21 2.6600 2_675 no
C21 H19 2.6600 2_675 no
H1O N2 1.76(4) 2_566 no
H1O C13 2.73(4) 2_566 no
H1O H18 2.4400 . no
H1O H4 2.3100 . no
H1O C17 2.66(4) 2_566 no
H2 H7A 2.4000 . no
H2 O1 2.7800 2_665 no
H2 H2 2.2100 2_665 no
H2 H16 2.5500 2_666 no
H2 C2 3.0000 2_665 no
H2O C8 2.65(4) 1_455 no
H2O N1 1.80(4) 1_455 no
H2O H4 2.3700 . no
H2O C12 2.82(4) 1_455 no
H4 C17 3.0800 2_566 no
H4 H1O 2.3100 . no
H4 N2 2.7200 2_566 no
H4 H2O 2.3700 . no
H6 H6 2.2700 2_656 no
H6 H7B 2.5000 . no
H6 O2 2.8200 2_656 no
H6 C6 3.0400 2_656 no
H7A H2 2.4000 . no
H7B H6 2.5000 . no
H7C C8 3.0500 . no
H8 O2 2.7600 2_656 no
H8 H8 2.4600 2_756 no
H9 C6 3.0000 2_656 no
H9 C14 2.7300 . no
H9 H14 2.2400 . no
H9 C5 3.1000 2_656 no
H11 C16 2.7300 . no
H11 H16 2.2500 . no
H11 C3 3.0800 2_666 no
H11 C2 3.0800 2_666 no
H13 C18 3.0700 2_566 no
H13 N3 2.7800 2_566 no
H14 O2 2.6300 . no
H14 C9 2.7400 . no
H14 H9 2.2400 . no
H16 H11 2.2500 . no
H16 C11 2.7100 . no
H16 H2 2.5500 2_666 no
H16 C1 3.0600 2_666 no
H16 C2 2.6800 2_666 no
H17 O1 2.7100 1_556 no
H18 O1 2.7400 . no
H18 H1O 2.4400 . no
H19 C1 3.0000 2_665 no
H19 H21 2.0800 2_675 no
H19 C2 2.8300 2_665 no
H19 C21 2.6600 2_675 no
H21 C2 2.8600 1_565 no
H21 H19 2.0800 2_675 no
H21 C3 2.8900 1_565 no
H21 C19 2.6600 2_675 no

loop_
_geom_hbond_atom_site_label_D
_geom_hbond_atom_site_label_H
_geom_hbond_atom_site_label_A
_geom_hbond_distance_DH
_geom_hbond_distance_HA
_geom_hbond_distance_DA
_geom_hbond_angle_DHA
_geom_hbond_site_symmetry_A
_geom_hbond_publ_flag
O1 H1O N2 0.99(4) 1.76(4) 2.744(3) 169(4) 2_566 yes
O2 H2O N1 0.95(4) 1.80(4) 2.747(3) 173(3) 1_455 yes

loop_
_geom_torsion_atom_site_label_1
_geom_torsion_atom_site_label_2
_geom_torsion_atom_site_label_3
_geom_torsion_atom_site_label_4
_geom_torsion
_geom_torsion_site_symmetry_1
_geom_torsion_site_symmetry_3
_geom_torsion_site_symmetry_4
_geom_torsion_publ_flag
C12 N1 C8 C9 -1.4(4) . . . no
C8 N1 C12 C11 0.5(4) . . . no
C17 N2 C13 C14 -1.2(4) . . . no
C13 N2 C17 C16 0.8(4) . . . no
C22 N3 C18 C19 0.6(4) . . . no
C18 N3 C22 C21 -0.4(4) . . . no
N1 C8 C9 C10 0.8(4) . . . no
C8 C9 C10 C15 -178.2(2) . . . no
C8 C9 C10 C11 0.9(3) . . . no
C9 C10 C15 C16 153.4(2) . . . no
C15 C10 C11 C12 177.3(2) . . . no
C11 C10 C15 C14 155.2(2) . . . no
C9 C10 C15 C14 -25.8(3) . . . no
C11 C10 C15 C16 -25.6(3) . . . no
C9 C10 C11 C12 -1.7(3) . . . no
C10 C11 C12 N1 1.1(4) . . . no
N2 C13 C14 C15 0.1(4) . . . no
C13 C14 C15 C16 1.3(4) . . . no
C13 C14 C15 C10 -179.5(2) . . . no
C10 C15 C16 C17 179.1(2) . . . no
C14 C15 C16 C17 -1.6(3) . . . no
C15 C16 C17 N2 0.6(4) . . . no
N3 C18 C19 C20 -0.6(4) . . . no
C18 C19 C20 C21 0.4(4) . . . no
C18 C19 C20 C20 179.7(2) . . 2_675 no
C20 C20 C21 C22 -179.5(2) 2_675 . . no
C19 C20 C20 C19 -180.0(2) . 2_675 2_675 no
C19 C20 C20 C21 0.7(3) . 2_675 2_675 no
C21 C20 C20 C19 -0.7(3) . 2_675 2_675 no
C21 C20 C20 C21 180.0(2) . 2_675 2_675 no
C19 C20 C21 C22 -0.2(3) . . . no
C20 C21 C22 N3 0.2(4) . . . no
C6 C1 C2 C3 1.2(3) . . . no
C7 C1 C2 C3 -178.0(2) . . . no
C2 C1 C6 C5 -0.3(3) . . . no
C7 C1 C6 C5 178.9(2) . . . no
C1 C2 C3 O1 179.60(19) . . . no
C1 C2 C3 C4 -1.0(3) . . . no
O1 C3 C4 C5 179.34(19) . . . no
C2 C3 C4 C5 0.0(3) . . . no
C3 C4 C5 O2 -179.7(2) . . . no
C3 C4 C5 C6 0.9(3) . . . no
O2 C5 C6 C1 179.8(2) . . . no
C4 C5 C6 C1 -0.8(3) . . . no
